data_4332092
loop_
_publ_author_name
'Balazs, Lucia'
'Breunig, Hans J.'
'Lork, Enno'
'Soran, Albert'
'Silvestru, Cristian'

_publ_section_title
;
 Isomers of a Dibismuthane, R2Bi&#x2212;BiR2[R = 2,6-(Me2NCH2)2C6H3], and
 Unusual Reactions with Oxygen:&#x00A0; Formation of [R2Bi]2(O2) and
 R&#x2018;R&#x2018;&#x00A0;&#x2018;Bi [R&#x2018; =
 2-(Me2NCH2)-6-{Me2N(O)CH2}C6H3; R&#x2018;&#x00A0;&#x2018; =
 2-(Me2NCH2)-6-{O(O)C}C6H3]
;
_journal_issue 5
_journal_name_full 'Inorganic Chemistry'
_journal_page_first 2341
_journal_page_last 2346
_journal_paper_doi 10.1021/ic052160n
_journal_volume 45
_journal_year 2006
_chemical_formula_moiety 'C48 H76 N8 Bi2, 0.5(C4 H10 O)'
_chemical_formula_sum 'C50 H81 Bi2 N8 O0.5'
_chemical_formula_weight 1220.19
_chemical_name_systematic
; 
 ? 
;
_space_group_IT_number 2
_symmetry_cell_setting triclinic
_symmetry_space_group_name_Hall '-P 1'
_symmetry_space_group_name_H-M 'P -1'
_atom_sites_solution_hydrogens geom
_atom_sites_solution_primary direct
_atom_sites_solution_secondary difmap
_audit_creation_method SHELXL-97
_cell_angle_alpha 95.49(2)
_cell_angle_beta 90.680(10)
_cell_angle_gamma 98.200(10)
_cell_formula_units_Z 4
_cell_length_a 11.242(2)
_cell_length_b 21.154(4)
_cell_length_c 22.509(4)
_cell_measurement_reflns_used 27
_cell_measurement_temperature 173(2)
_cell_measurement_theta_max 12.463
_cell_measurement_theta_min 1.313
_cell_volume 5272.1(17)
_computing_cell_refinement 'Siemens XSCANS'
_computing_data_collection 'Siemens XSCANS'
_computing_data_reduction 'Siemens XSCANS'
_computing_molecular_graphics Diamond
_computing_publication_material 'Siemens SHELXTL'
_computing_structure_refinement 'SHELXL-97 (Sheldrick, 1997)'
_computing_structure_solution 'SHELXS-97 (Sheldrick, 1990)'
_diffrn_ambient_temperature 173(2)
_diffrn_measured_fraction_theta_full 0.996
_diffrn_measured_fraction_theta_max 0.996
_diffrn_measurement_device_type 'Siemens P4'
_diffrn_measurement_method '2\q/\w scans'
_diffrn_radiation_monochromator graphite
_diffrn_radiation_source 'normal-focus sealed tube'
_diffrn_radiation_type MoK\a
_diffrn_radiation_wavelength 0.71073
_diffrn_reflns_av_R_equivalents 0.0381
_diffrn_reflns_av_sigmaI/netI 0.1386
_diffrn_reflns_limit_h_max 14
_diffrn_reflns_limit_h_min -1
_diffrn_reflns_limit_k_max 27
_diffrn_reflns_limit_k_min -27
_diffrn_reflns_limit_l_max 29
_diffrn_reflns_limit_l_min -29
_diffrn_reflns_number 28223
_diffrn_reflns_theta_full 27.50
_diffrn_reflns_theta_max 27.50
_diffrn_reflns_theta_min 2.32
_diffrn_standards_decay_% 'random variation +/-2.0'
_diffrn_standards_interval_count 197
_diffrn_standards_number 3
_exptl_absorpt_coefficient_mu 6.707
_exptl_absorpt_correction_T_max 0.4328
_exptl_absorpt_correction_T_min 0.1076
_exptl_absorpt_correction_type refdelf
_exptl_absorpt_process_details 'Stuart & walker, Acta Cryst A (1983)'
_exptl_crystal_colour yellow
_exptl_crystal_density_diffrn 1.537
_exptl_crystal_density_method 'not measured'
_exptl_crystal_description blocks
_exptl_crystal_F_000 2428
_exptl_crystal_size_max 0.60
_exptl_crystal_size_mid 0.40
_exptl_crystal_size_min 0.15
_refine_diff_density_max 1.685
_refine_diff_density_min -1.780
_refine_diff_density_rms 0.211
_refine_ls_extinction_method none
_refine_ls_goodness_of_fit_ref 1.004
_refine_ls_hydrogen_treatment constr
_refine_ls_matrix_type full
_refine_ls_number_parameters 1140
_refine_ls_number_reflns 24120
_refine_ls_number_restraints 31
_refine_ls_restrained_S_all 1.003
_refine_ls_R_factor_all 0.1377
_refine_ls_R_factor_gt 0.0647
_refine_ls_shift/su_max 0.001
_refine_ls_shift/su_mean 0.000
_refine_ls_structure_factor_coef Fsqd
_refine_ls_weighting_details 'calc w=1/[\s^2^(Fo^2^)+(0.0474P)^2^+0.0000P] where P=(Fo^2^+2Fc^2^)/3'
_refine_ls_weighting_scheme calc
_refine_ls_wR_factor_gt 0.1134
_refine_ls_wR_factor_ref 0.1382
_reflns_number_gt 13941
_reflns_number_total 24120
_reflns_threshold_expression >2\s(I)
_cod_data_source_file ic052160nsup4.cif
_cod_data_source_block lb40
_cod_depositor_comments
;
The following automatic conversions were performed:

'_symmetry_cell_setting' value 'Triclinic' changed to 'triclinic'
according to /home/saulius/struct/CIF-dictionaries/cif_core.dic
dictionary named 'cif_core.dic' version 2.4.2 from
2011-04-26.

'_exptl_absorpt_correction_type' value 'refdelF' changed
to 'refdelf' according to
/home/saulius/struct/CIF-dictionaries/cif_core.dic dictionary named
'cif_core.dic' version 2.4.2 from 2011-04-26.

Automatic conversion script
Id: cif_fix_values 1891 2012-01-12 08:04:46Z andrius 
;
_cod_original_formula_sum 'C50 H81 Bi2 N8 O0.50'
_cod_database_code 4332092

loop_
_symmetry_equiv_pos_as_xyz
'x, y, z'
'-x, -y, -z'

loop_
_atom_site_label
_atom_site_type_symbol
_atom_site_fract_x
_atom_site_fract_y
_atom_site_fract_z
_atom_site_U_iso_or_equiv
_atom_site_adp_type
_atom_site_occupancy
_atom_site_symmetry_multiplicity
_atom_site_calc_flag
_atom_site_refinement_flags
_atom_site_disorder_assembly
_atom_site_disorder_group
Bi1 Bi 0.55728(4) 0.263324(18) 0.131354(19) 0.02653(10) Uani 1 1 d . . .
Bi2 Bi 0.35432(4) 0.162265(18) 0.058748(18) 0.02522(10) Uani 1 1 d . . .
Bi3 Bi 0.19282(4) 0.734594(19) 0.366543(19) 0.02775(11) Uani 1 1 d . . .
Bi4 Bi 0.05070(4) 0.835447(19) 0.438571(19) 0.02806(11) Uani 1 1 d . . .
C1 C 0.5300(9) 0.2387(5) 0.2290(5) 0.029(2) Uani 1 1 d . . .
C2 C 0.5487(9) 0.2859(6) 0.2767(5) 0.033(3) Uani 1 1 d . . .
C3 C 0.5226(12) 0.2708(6) 0.3342(5) 0.044(3) Uani 1 1 d . . .
H3 H 0.5348 0.3034 0.3666 0.054(8) Uiso 1 1 calc R . .
C4 C 0.4795(11) 0.2093(7) 0.3444(6) 0.052(4) Uani 1 1 d . . .
H4 H 0.4549 0.1996 0.3831 0.054(8) Uiso 1 1 calc R . .
C5 C 0.4720(12) 0.1623(7) 0.2988(7) 0.056(4) Uani 1 1 d . . .
H5 H 0.4468 0.1192 0.3068 0.054(8) Uiso 1 1 calc R . .
C6 C 0.4995(10) 0.1744(6) 0.2416(6) 0.039(3) Uani 1 1 d . . .
C7 C 0.6012(11) 0.3549(5) 0.2686(5) 0.042(3) Uani 1 1 d . . .
H7A H 0.5397 0.3757 0.2491 0.061(4) Uiso 1 1 calc R . .
H7B H 0.6210 0.3786 0.3084 0.061(4) Uiso 1 1 calc R . .
N1 N 0.7109(10) 0.3594(5) 0.2323(5) 0.048(3) Uani 1 1 d . . .
C8 C 0.7497(15) 0.4276(6) 0.2256(7) 0.075(5) Uani 1 1 d . . .
H8A H 0.7702 0.4509 0.2649 0.061(4) Uiso 1 1 calc R . .
H8B H 0.6845 0.4454 0.2068 0.061(4) Uiso 1 1 calc R . .
H8C H 0.8204 0.4319 0.2004 0.061(4) Uiso 1 1 calc R . .
C9 C 0.8037(12) 0.3308(7) 0.2593(7) 0.061(4) Uani 1 1 d . . .
H9A H 0.8097 0.3446 0.3022 0.061(4) Uiso 1 1 calc R . .
H9B H 0.8806 0.3443 0.2409 0.061(4) Uiso 1 1 calc R . .
H9C H 0.7841 0.2839 0.2532 0.061(4) Uiso 1 1 calc R . .
C10 C 0.5042(12) 0.1173(5) 0.1921(5) 0.045(3) Uani 1 1 d . . .
H10A H 0.4214 0.0989 0.1784 0.061(4) Uiso 1 1 calc R . .
H10B H 0.5479 0.1335 0.1574 0.061(4) Uiso 1 1 calc R . .
N2 N 0.5626(11) 0.0688(5) 0.2142(5) 0.058(3) Uani 1 1 d . . .
C11 C 0.6896(12) 0.0925(6) 0.2233(7) 0.058(4) Uani 1 1 d . . .
H11A H 0.7241 0.1040 0.1853 0.061(4) Uiso 1 1 calc R . .
H11B H 0.7307 0.0591 0.2382 0.061(4) Uiso 1 1 calc R . .
H11C H 0.7001 0.1305 0.2524 0.061(4) Uiso 1 1 calc R . .
C12 C 0.5461(14) 0.0138(7) 0.1712(8) 0.077(5) Uani 1 1 d . . .
H12A H 0.4618 -0.0061 0.1702 0.061(4) Uiso 1 1 calc R . .
H12B H 0.5976 -0.0171 0.1822 0.061(4) Uiso 1 1 calc R . .
H12C H 0.5676 0.0270 0.1317 0.061(4) Uiso 1 1 calc R . .
C13 C 0.4771(10) 0.3576(5) 0.1353(5) 0.028(2) Uani 1 1 d . . .
C14 C 0.5437(10) 0.4034(5) 0.1025(5) 0.032(3) Uani 1 1 d . . .
C15 C 0.4994(12) 0.4623(5) 0.0973(6) 0.043(3) Uani 1 1 d . . .
H15 H 0.5418 0.4934 0.0746 0.054(8) Uiso 1 1 calc R . .
C16 C 0.3967(14) 0.4744(6) 0.1246(6) 0.059(4) Uani 1 1 d . . .
H16 H 0.3699 0.5146 0.1217 0.054(8) Uiso 1 1 calc R . .
C17 C 0.3313(12) 0.4301(5) 0.1560(5) 0.042(3) Uani 1 1 d . . .
H17 H 0.2578 0.4390 0.1730 0.054(8) Uiso 1 1 calc R . .
C18 C 0.3714(10) 0.3720(5) 0.1633(5) 0.029(2) Uani 1 1 d . . .
C19 C 0.2978(10) 0.3261(5) 0.2013(5) 0.034(3) Uani 1 1 d . . .
H19A H 0.2449 0.2936 0.1747 0.061(4) Uiso 1 1 calc R . .
H19B H 0.3529 0.3033 0.2230 0.061(4) Uiso 1 1 calc R . .
N3 N 0.2241(9) 0.3575(5) 0.2443(4) 0.038(2) Uani 1 1 d . . .
C20 C 0.1404(11) 0.3106(6) 0.2710(6) 0.044(3) Uani 1 1 d . . .
H20A H 0.0920 0.2830 0.2395 0.061(4) Uiso 1 1 calc R . .
H20B H 0.0874 0.3327 0.2974 0.061(4) Uiso 1 1 calc R . .
H20C H 0.1849 0.2843 0.2941 0.061(4) Uiso 1 1 calc R . .
C21 C 0.2998(11) 0.3978(5) 0.2910(5) 0.042(3) Uani 1 1 d . . .
H21A H 0.3735 0.4177 0.2734 0.061(4) Uiso 1 1 calc R . .
H21B H 0.3207 0.3712 0.3218 0.061(4) Uiso 1 1 calc R . .
H21C H 0.2558 0.4313 0.3089 0.061(4) Uiso 1 1 calc R . .
C22 C 0.6622(11) 0.3942(6) 0.0745(6) 0.045(3) Uani 1 1 d . . .
H22A H 0.6998 0.4357 0.0616 0.061(4) Uiso 1 1 calc R . .
H22B H 0.7161 0.3822 0.1053 0.061(4) Uiso 1 1 calc R . .
N4 N 0.6538(9) 0.3458(5) 0.0235(4) 0.039(2) Uani 1 1 d . . .
C23 C 0.7727(11) 0.3342(7) 0.0058(7) 0.058(4) Uani 1 1 d . . .
H23A H 0.8211 0.3749 -0.0017 0.061(4) Uiso 1 1 calc R . .
H23B H 0.7664 0.3046 -0.0307 0.061(4) Uiso 1 1 calc R . .
H23C H 0.8112 0.3154 0.0378 0.061(4) Uiso 1 1 calc R . .
C24 C 0.5870(13) 0.3647(7) -0.0260(6) 0.057(4) Uani 1 1 d . . .
H24A H 0.5758 0.3296 -0.0582 0.061(4) Uiso 1 1 calc R . .
H24B H 0.6317 0.4030 -0.0407 0.061(4) Uiso 1 1 calc R . .
H24C H 0.5083 0.3740 -0.0123 0.061(4) Uiso 1 1 calc R . .
C25 C 0.3887(10) 0.1790(5) -0.0407(5) 0.030(3) Uani 1 1 d . . .
C26 C 0.5046(10) 0.1848(5) -0.0614(5) 0.036(3) Uani 1 1 d . . .
C27 C 0.5276(11) 0.1897(6) -0.1211(6) 0.045(3) Uani 1 1 d . . .
H27 H 0.6079 0.1941 -0.1346 0.054(8) Uiso 1 1 calc R . .
C28 C 0.4326(12) 0.1882(6) -0.1609(6) 0.049(3) Uani 1 1 d . . .
H28 H 0.4484 0.1935 -0.2017 0.054(8) Uiso 1 1 calc R . .
C29 C 0.3185(11) 0.1792(5) -0.1431(5) 0.038(3) Uani 1 1 d . . .
H29 H 0.2543 0.1771 -0.1714 0.054(8) Uiso 1 1 calc R . .
C30 C 0.2933(10) 0.1728(5) -0.0825(5) 0.032(3) Uani 1 1 d . . .
C31 C 0.1651(10) 0.1581(5) -0.0673(5) 0.036(3) Uani 1 1 d . . .
H31A H 0.1442 0.1936 -0.0394 0.061(4) Uiso 1 1 calc R . .
H31B H 0.1152 0.1562 -0.1042 0.061(4) Uiso 1 1 calc R . .
N5 N 0.1353(9) 0.0982(4) -0.0405(4) 0.036(2) Uani 1 1 d . . .
C32 C 0.0050(10) 0.0880(7) -0.0311(6) 0.051(4) Uani 1 1 d . . .
H32A H -0.0188 0.0451 -0.0182 0.061(4) Uiso 1 1 calc R . .
H32B H -0.0380 0.0916 -0.0684 0.061(4) Uiso 1 1 calc R . .
H32C H -0.0152 0.1204 -0.0002 0.061(4) Uiso 1 1 calc R . .
C33 C 0.1649(10) 0.0434(5) -0.0798(6) 0.044(3) Uani 1 1 d . . .
H33A H 0.1291 0.0440 -0.1196 0.061(4) Uiso 1 1 calc R . .
H33B H 0.1330 0.0034 -0.0633 0.061(4) Uiso 1 1 calc R . .
H33C H 0.2524 0.0464 -0.0826 0.061(4) Uiso 1 1 calc R . .
C34 C 0.6141(10) 0.1842(6) -0.0201(5) 0.041(3) Uani 1 1 d . . .
H34A H 0.6874 0.1878 -0.0442 0.061(4) Uiso 1 1 calc R . .
H34B H 0.6216 0.2224 0.0095 0.061(4) Uiso 1 1 calc R . .
N6 N 0.6082(9) 0.1273(5) 0.0113(5) 0.046(3) Uani 1 1 d . . .
C35 C 0.6011(15) 0.0698(7) -0.0327(8) 0.085(6) Uani 1 1 d . . .
H35A H 0.5898 0.0310 -0.0117 0.061(4) Uiso 1 1 calc R . .
H35B H 0.6758 0.0715 -0.0549 0.061(4) Uiso 1 1 calc R . .
H35C H 0.5332 0.0690 -0.0606 0.061(4) Uiso 1 1 calc R . .
C36 C 0.7174(12) 0.1287(7) 0.0478(7) 0.066(5) Uani 1 1 d . . .
H36A H 0.7865 0.1274 0.0218 0.061(4) Uiso 1 1 calc R . .
H36B H 0.7087 0.0914 0.0709 0.061(4) Uiso 1 1 calc R . .
H36C H 0.7300 0.1681 0.0751 0.061(4) Uiso 1 1 calc R . .
C37 C 0.1815(9) 0.2102(4) 0.0762(5) 0.024(2) Uani 1 1 d . . .
C38 C 0.1637(10) 0.2704(5) 0.0618(4) 0.026(2) Uani 1 1 d . . .
C39 C 0.0605(10) 0.2950(5) 0.0837(5) 0.035(3) Uani 1 1 d . . .
H39 H 0.0472 0.3363 0.0745 0.054(8) Uiso 1 1 calc R . .
C40 C -0.0200(11) 0.2615(7) 0.1174(5) 0.046(3) Uani 1 1 d . . .
H40 H -0.0860 0.2803 0.1336 0.054(8) Uiso 1 1 calc R . .
C41 C -0.0054(9) 0.2006(6) 0.1279(5) 0.034(3) Uani 1 1 d . . .
H41 H -0.0652 0.1757 0.1487 0.054(8) Uiso 1 1 calc R . .
C42 C 0.0967(9) 0.1738(5) 0.1083(4) 0.023(2) Uani 1 1 d . . .
C43 C 0.1034(10) 0.1051(5) 0.1202(5) 0.036(3) Uani 1 1 d . . .
H43A H 0.0229 0.0854 0.1317 0.061(4) Uiso 1 1 calc R . .
H43B H 0.1234 0.0812 0.0825 0.061(4) Uiso 1 1 calc R . .
N7 N 0.1919(8) 0.0969(4) 0.1672(4) 0.032(2) Uani 1 1 d . . .
C44 C 0.1570(12) 0.1253(6) 0.2250(6) 0.049(3) Uani 1 1 d . . .
H44A H 0.0781 0.1034 0.2351 0.061(4) Uiso 1 1 calc R . .
H44B H 0.1528 0.1710 0.2229 0.061(4) Uiso 1 1 calc R . .
H44C H 0.2166 0.1204 0.2557 0.061(4) Uiso 1 1 calc R . .
C45 C 0.1914(12) 0.0277(5) 0.1684(6) 0.048(3) Uani 1 1 d . . .
H45A H 0.2501 0.0203 0.1985 0.061(4) Uiso 1 1 calc R . .
H45B H 0.2126 0.0091 0.1291 0.061(4) Uiso 1 1 calc R . .
H45C H 0.1111 0.0076 0.1784 0.061(4) Uiso 1 1 calc R . .
C46 C 0.2454(10) 0.3119(5) 0.0223(5) 0.029(2) Uani 1 1 d . . .
H46A H 0.3127 0.3364 0.0473 0.061(4) Uiso 1 1 calc R . .
H46B H 0.2801 0.2834 -0.0081 0.061(4) Uiso 1 1 calc R . .
N8 N 0.1860(8) 0.3562(4) -0.0075(4) 0.035(2) Uani 1 1 d . . .
C47 C 0.0983(11) 0.3222(6) -0.0543(5) 0.044(3) Uani 1 1 d . . .
H47A H 0.0619 0.3537 -0.0749 0.061(4) Uiso 1 1 calc R . .
H47B H 0.0353 0.2944 -0.0355 0.061(4) Uiso 1 1 calc R . .
H47C H 0.1400 0.2960 -0.0831 0.061(4) Uiso 1 1 calc R . .
C48 C 0.2707(11) 0.4027(6) -0.0344(6) 0.054(4) Uani 1 1 d . . .
H48A H 0.2269 0.4324 -0.0537 0.061(4) Uiso 1 1 calc R . .
H48B H 0.3167 0.3803 -0.0643 0.061(4) Uiso 1 1 calc R . .
H48C H 0.3258 0.4268 -0.0035 0.061(4) Uiso 1 1 calc R . .
C49 C 0.0557(10) 0.6411(5) 0.3645(5) 0.033(3) Uani 1 1 d . . .
C50 C -0.0575(10) 0.6292(5) 0.3375(5) 0.033(3) Uani 1 1 d . . .
C51 C -0.1314(13) 0.5726(6) 0.3467(6) 0.053(4) Uani 1 1 d . . .
H51 H -0.2102 0.5646 0.3294 0.054(8) Uiso 1 1 calc R . .
C52 C -0.0935(15) 0.5280(6) 0.3801(7) 0.072(5) Uani 1 1 d . . .
H52 H -0.1475 0.4909 0.3876 0.054(8) Uiso 1 1 calc R . .
C53 C 0.0244(13) 0.5369(5) 0.4032(6) 0.055(4) Uani 1 1 d . . .
H53 H 0.0541 0.5037 0.4220 0.054(8) Uiso 1 1 calc R . .
C54 C 0.0978(11) 0.5950(5) 0.3982(6) 0.041(3) Uani 1 1 d . . .
C55 C -0.1069(10) 0.6744(5) 0.2973(5) 0.029(3) Uani 1 1 d . . .
H55A H -0.1443 0.7068 0.3225 0.061(4) Uiso 1 1 calc R . .
H55B H -0.0394 0.6974 0.2764 0.061(4) Uiso 1 1 calc R . .
N9 N -0.1968(10) 0.6403(5) 0.2525(4) 0.046(3) Uani 1 1 d . . .
C56 C -0.1409(13) 0.6010(6) 0.2087(6) 0.061(4) Uani 1 1 d . . .
H56A H -0.2010 0.5803 0.1785 0.061(4) Uiso 1 1 calc R . .
H56B H -0.1065 0.5680 0.2283 0.061(4) Uiso 1 1 calc R . .
H56C H -0.0769 0.6277 0.1896 0.061(4) Uiso 1 1 calc R . .
C57 C -0.2506(14) 0.6879(7) 0.2230(7) 0.071(5) Uani 1 1 d . . .
H57A H -0.2786 0.7186 0.2531 0.061(4) Uiso 1 1 calc R . .
H57B H -0.3188 0.6664 0.1976 0.061(4) Uiso 1 1 calc R . .
H57C H -0.1906 0.7106 0.1984 0.061(4) Uiso 1 1 calc R . .
C58 C 0.2213(12) 0.6028(6) 0.4241(5) 0.045(3) Uani 1 1 d . . .
H58A H 0.2362 0.5610 0.4368 0.061(4) Uiso 1 1 calc R . .
H58B H 0.2788 0.6140 0.3925 0.061(4) Uiso 1 1 calc R . .
N10 N 0.2461(9) 0.6510(5) 0.4746(5) 0.045(3) Uani 1 1 d . . .
C59 C 0.3721(12) 0.6585(7) 0.4906(7) 0.062(4) Uani 1 1 d . . .
H59A H 0.3945 0.6166 0.4974 0.061(4) Uiso 1 1 calc R . .
H59B H 0.3880 0.6878 0.5271 0.061(4) Uiso 1 1 calc R . .
H59C H 0.4194 0.6761 0.4581 0.061(4) Uiso 1 1 calc R . .
C60 C 0.1738(13) 0.6316(7) 0.5260(6) 0.063(4) Uani 1 1 d . . .
H60A H 0.1907 0.5896 0.5359 0.061(4) Uiso 1 1 calc R . .
H60B H 0.0881 0.6289 0.5157 0.061(4) Uiso 1 1 calc R . .
H60C H 0.1946 0.6634 0.5605 0.061(4) Uiso 1 1 calc R . .
C61 C 0.1666(9) 0.7605(5) 0.2694(5) 0.028(2) Uani 1 1 d . . .
C62 C 0.1638(10) 0.7107(5) 0.2221(6) 0.036(3) Uani 1 1 d . . .
C63 C 0.1445(10) 0.7259(6) 0.1634(6) 0.043(3) Uani 1 1 d . . .
H63 H 0.1413 0.6932 0.1312 0.054(8) Uiso 1 1 calc R . .
C64 C 0.1303(11) 0.7874(7) 0.1520(6) 0.054(4) Uani 1 1 d . . .
H64 H 0.1104 0.7962 0.1127 0.054(8) Uiso 1 1 calc R . .
C65 C 0.1451(11) 0.8355(7) 0.1975(6) 0.046(3) Uani 1 1 d . . .
H65 H 0.1393 0.8781 0.1891 0.054(8) Uiso 1 1 calc R . .
C66 C 0.1681(10) 0.8238(5) 0.2555(6) 0.038(3) Uani 1 1 d . . .
C67 C 0.1975(13) 0.8805(5) 0.3014(6) 0.050(4) Uani 1 1 d . . .
H67A H 0.1498 0.9141 0.2914 0.061(4) Uiso 1 1 calc R . .
H67B H 0.1711 0.8672 0.3406 0.061(4) Uiso 1 1 calc R . .
N11 N 0.3079(14) 0.9054(12) 0.3065(13) 0.26(2) Uani 1 1 d . . .
C68 C 0.4058(13) 0.8914(8) 0.2813(7) 0.073(5) Uani 1 1 d . . .
H68A H 0.4407 0.9270 0.2592 0.061(4) Uiso 1 1 calc R . .
H68B H 0.3867 0.8524 0.2537 0.061(4) Uiso 1 1 calc R . .
H68C H 0.4636 0.8843 0.3120 0.061(4) Uiso 1 1 calc R . .
C69 C 0.326(2) 0.9639(12) 0.3443(14) 0.27(2) Uani 1 1 d . . .
H69A H 0.2695 0.9919 0.3327 0.061(4) Uiso 1 1 calc R . .
H69B H 0.4088 0.9853 0.3403 0.061(4) Uiso 1 1 calc R . .
H69C H 0.3137 0.9550 0.3858 0.061(4) Uiso 1 1 calc R . .
C70 C 0.1835(13) 0.6430(5) 0.2314(6) 0.050(4) Uani 1 1 d . . .
H70A H 0.1132 0.6219 0.2518 0.061(4) Uiso 1 1 calc R . .
H70B H 0.1883 0.6186 0.1920 0.061(4) Uiso 1 1 calc R . .
N12 N 0.2905(11) 0.6401(5) 0.2660(5) 0.048(3) Uani 1 1 d . . .
C71 C 0.3960(12) 0.6681(7) 0.2376(7) 0.066(4) Uani 1 1 d . . .
H71A H 0.3972 0.6481 0.1965 0.061(4) Uiso 1 1 calc R . .
H71B H 0.4678 0.6608 0.2596 0.061(4) Uiso 1 1 calc R . .
H71C H 0.3952 0.7143 0.2372 0.061(4) Uiso 1 1 calc R . .
C72 C 0.2963(16) 0.5725(6) 0.2744(6) 0.072(5) Uani 1 1 d . . .
H72A H 0.2229 0.5543 0.2933 0.061(4) Uiso 1 1 calc R . .
H72B H 0.3662 0.5698 0.2999 0.061(4) Uiso 1 1 calc R . .
H72C H 0.3036 0.5484 0.2355 0.061(4) Uiso 1 1 calc R . .
C73 C -0.1469(10) 0.7892(5) 0.4143(5) 0.028(2) Uani 1 1 d . . .
C74 C -0.2010(10) 0.8204(5) 0.3717(5) 0.033(3) Uani 1 1 d . . .
C75 C -0.3242(11) 0.7970(6) 0.3539(6) 0.045(3) Uani 1 1 d . . .
H75 H -0.3649 0.8190 0.3269 0.054(8) Uiso 1 1 calc R . .
C76 C -0.3815(10) 0.7441(5) 0.3755(5) 0.037(3) Uani 1 1 d . . .
H76 H -0.4619 0.7284 0.3626 0.054(8) Uiso 1 1 calc R . .
C77 C -0.3267(11) 0.7125(5) 0.4154(5) 0.039(3) Uani 1 1 d . . .
H77 H -0.3700 0.6756 0.4302 0.054(8) Uiso 1 1 calc R . .
C78 C -0.2072(10) 0.7336(5) 0.4352(5) 0.030(3) Uani 1 1 d . . .
C79 C -0.1507(9) 0.6953(5) 0.4769(5) 0.031(3) Uani 1 1 d . . .
H79A H -0.0976 0.6691 0.4539 0.061(4) Uiso 1 1 calc R . .
H79B H -0.0995 0.7253 0.5064 0.061(4) Uiso 1 1 calc R . .
N13 N -0.2350(9) 0.6528(4) 0.5091(5) 0.042(3) Uani 1 1 d . . .
C80 C -0.1760(13) 0.6049(6) 0.5362(7) 0.070(5) Uani 1 1 d . . .
H80A H -0.2351 0.5778 0.5579 0.061(4) Uiso 1 1 calc R . .
H80B H -0.1121 0.6266 0.5641 0.061(4) Uiso 1 1 calc R . .
H80C H -0.1414 0.5782 0.5049 0.061(4) Uiso 1 1 calc R . .
C81 C -0.2909(12) 0.6909(7) 0.5559(6) 0.060(4) Uani 1 1 d . . .
H81A H -0.2283 0.7152 0.5831 0.061(4) Uiso 1 1 calc R . .
H81B H -0.3458 0.6622 0.5782 0.061(4) Uiso 1 1 calc R . .
H81C H -0.3358 0.7208 0.5375 0.061(4) Uiso 1 1 calc R . .
C82 C -0.1316(11) 0.8748(5) 0.3398(6) 0.041(3) Uani 1 1 d . . .
H82A H -0.0914 0.9079 0.3705 0.061(4) Uiso 1 1 calc R . .
H82B H -0.0680 0.8573 0.3161 0.061(4) Uiso 1 1 calc R . .
N14 N -0.2036(11) 0.9056(5) 0.3006(5) 0.054(3) Uani 1 1 d . . .
C83 C -0.2661(13) 0.9504(7) 0.3376(7) 0.060(4) Uani 1 1 d . . .
H83A H -0.3254 0.9665 0.3130 0.061(4) Uiso 1 1 calc R . .
H83B H -0.2078 0.9865 0.3551 0.061(4) Uiso 1 1 calc R . .
H83C H -0.3070 0.9282 0.3696 0.061(4) Uiso 1 1 calc R . .
C84 C -0.1281(14) 0.9398(7) 0.2599(6) 0.066(4) Uani 1 1 d . . .
H84A H -0.0758 0.9755 0.2821 0.061(4) Uiso 1 1 calc R . .
H84B H -0.1782 0.9565 0.2309 0.061(4) Uiso 1 1 calc R . .
H84C H -0.0787 0.9106 0.2388 0.061(4) Uiso 1 1 calc R . .
C85 C 0.0636(9) 0.8215(5) 0.5387(5) 0.030(3) Uani 1 1 d . . .
C86 C -0.0296(11) 0.8321(5) 0.5759(5) 0.038(3) Uani 1 1 d . . .
C87 C -0.0190(12) 0.8236(6) 0.6365(5) 0.048(3) Uani 1 1 d . . .
H87 H -0.0848 0.8284 0.6618 0.054(8) Uiso 1 1 calc R . .
C88 C 0.0850(14) 0.8087(7) 0.6597(7) 0.062(4) Uani 1 1 d . . .
H88 H 0.0910 0.8027 0.7008 0.054(8) Uiso 1 1 calc R . .
C89 C 0.1805(13) 0.8023(6) 0.6237(6) 0.049(3) Uani 1 1 d . . .
H89 H 0.2527 0.7922 0.6403 0.054(8) Uiso 1 1 calc R . .
C90 C 0.1742(10) 0.8101(6) 0.5649(5) 0.037(3) Uani 1 1 d . . .
C91 C 0.2815(10) 0.8063(5) 0.5278(5) 0.041(3) Uani 1 1 d . . .
H91A H 0.3460 0.7939 0.5526 0.061(4) Uiso 1 1 calc R . .
H91B H 0.2609 0.7716 0.4949 0.061(4) Uiso 1 1 calc R . .
N15 N 0.3289(9) 0.8653(5) 0.5018(5) 0.051(3) Uani 1 1 d . . .
C92 C 0.3534(13) 0.9189(6) 0.5475(7) 0.068(5) Uani 1 1 d . . .
H92A H 0.2780 0.9274 0.5659 0.061(4) Uiso 1 1 calc R . .
H92B H 0.3903 0.9571 0.5294 0.061(4) Uiso 1 1 calc R . .
H92C H 0.4084 0.9085 0.5780 0.061(4) Uiso 1 1 calc R . .
C93 C 0.4392(14) 0.8542(8) 0.4669(8) 0.079(5) Uani 1 1 d . . .
H93A H 0.4783 0.8951 0.4544 0.061(4) Uiso 1 1 calc R . .
H93B H 0.4157 0.8240 0.4315 0.061(4) Uiso 1 1 calc R . .
H93C H 0.4952 0.8364 0.4921 0.061(4) Uiso 1 1 calc R . .
C94 C -0.1450(10) 0.8554(6) 0.5556(5) 0.040(3) Uani 1 1 d . . .
H94A H -0.1906 0.8220 0.5269 0.061(4) Uiso 1 1 calc R . .
H94B H -0.1959 0.8625 0.5905 0.061(4) Uiso 1 1 calc R . .
N16 N -0.1177(10) 0.9151(5) 0.5272(5) 0.048(3) Uani 1 1 d . . .
C95 C -0.0508(15) 0.9661(7) 0.5679(8) 0.093(7) Uani 1 1 d . . .
H95A H -0.0940 0.9706 0.6053 0.061(4) Uiso 1 1 calc R . .
H95B H -0.0430 1.0066 0.5495 0.061(4) Uiso 1 1 calc R . .
H95C H 0.0293 0.9554 0.5762 0.061(4) Uiso 1 1 calc R . .
C96 C -0.2273(12) 0.9339(7) 0.5041(7) 0.064(4) Uani 1 1 d . . .
H96A H -0.2677 0.8993 0.4756 0.061(4) Uiso 1 1 calc R . .
H96B H -0.2075 0.9730 0.4840 0.061(4) Uiso 1 1 calc R . .
H96C H -0.2808 0.9420 0.5372 0.061(4) Uiso 1 1 calc R . .
O1 O 0.5000 0.5000 0.5000 0.102(7) Uani 1 2 d SD . 1
C97A C 0.5673(19) 0.5173(12) 0.4491(6) 0.12(2) Uani 0.50 1 d PDU A 1
H97A H 0.6404 0.4968 0.4533 0.147 Uiso 1 1 calc R A 1
H97B H 0.5942 0.5638 0.4588 0.147 Uiso 1 1 calc R A 1
C97B C 0.491(3) 0.4837(14) 0.4368(2) 0.101(17) Uani 0.50 1 d PD B 3
C98 C 0.546(3) 0.5113(14) 0.3823(7) 0.28(3) Uani 1 1 d D A 1
H98A H 0.5773 0.4734 0.3641 0.332 Uiso 1 1 calc R A 1
H98B H 0.5866 0.5497 0.3660 0.332 Uiso 1 1 calc R A 1
H98C H 0.4592 0.5070 0.3735 0.332 Uiso 1 1 calc R A 1
O2 O 0.9798(18) 0.4913(10) 0.0228(8) 0.151(12) Uani 0.50 1 d PDU . 1
C101 C 0.9798(18) 0.4913(10) 0.0228(8) 0.151(12) Uani 0.50 1 d P . 2
H99 H 0.9453 0.4454 0.0161 0.182 Uiso 0.50 1 calc PR . 2
H99 H 0.9139 0.5159 0.0349 0.182 Uiso 0.50 1 calc PR . 2
C99 C 1.0686(15) 0.4997(11) 0.0700(11) 0.152(12) Uani 0.50 1 d PDU C 1
H99 H 1.1051 0.5453 0.0766 0.182 Uiso 0.50 1 calc PR C 1
H99 H 1.1331 0.4737 0.0592 0.182 Uiso 0.50 1 calc PR C 1
C102 C 1.0686(15) 0.4997(11) 0.0700(11) 0.152(12) Uani 0.50 1 d P D 2
H102 H 1.0291 0.5013 0.1086 0.182 Uiso 0.50 1 calc PR D 2
H102 H 1.1229 0.5399 0.0674 0.182 Uiso 0.50 1 calc PR D 2
H102 H 1.1149 0.4636 0.0665 0.182 Uiso 0.50 1 calc PR D 2
C100 C 1.010(3) 0.4789(13) 0.1263(8) 0.125(17) Uani 0.50 1 d PDU C 1
H100 H 0.9404 0.5013 0.1343 0.150 Uiso 0.50 1 calc PR C 1
H100 H 1.0677 0.4893 0.1599 0.150 Uiso 0.50 1 calc PR C 1
H100 H 0.9831 0.4325 0.1212 0.150 Uiso 0.50 1 calc PR C 1

loop_
_atom_site_aniso_label
_atom_site_aniso_U_11
_atom_site_aniso_U_22
_atom_site_aniso_U_33
_atom_site_aniso_U_23
_atom_site_aniso_U_13
_atom_site_aniso_U_12
Bi1 0.0255(2) 0.0264(2) 0.0282(2) 0.00148(17) -0.00041(18) 0.00622(17)
Bi2 0.0257(2) 0.0248(2) 0.0256(2) 0.00358(16) 0.00109(18) 0.00409(17)
Bi3 0.0282(2) 0.0282(2) 0.0263(2) 0.00117(17) 0.00128(18) 0.00318(17)
Bi4 0.0302(2) 0.0263(2) 0.0272(2) 0.00338(17) 0.00207(19) 0.00182(18)
C1 0.029(6) 0.038(6) 0.023(6) 0.000(5) -0.003(5) 0.017(5)
C2 0.024(6) 0.050(7) 0.027(6) -0.008(5) -0.006(5) 0.021(5)
C3 0.059(9) 0.051(8) 0.029(7) 0.002(6) -0.001(6) 0.028(7)
C4 0.041(8) 0.089(11) 0.030(8) 0.017(8) 0.003(6) 0.019(8)
C5 0.047(9) 0.071(10) 0.059(10) 0.039(8) 0.000(7) 0.015(7)
C6 0.029(7) 0.049(7) 0.043(8) 0.018(6) -0.011(6) 0.009(6)
C7 0.051(8) 0.040(7) 0.038(7) -0.010(6) -0.020(6) 0.023(6)
N1 0.046(7) 0.045(6) 0.047(7) -0.002(5) -0.022(6) -0.005(5)
C8 0.106(14) 0.042(8) 0.067(11) -0.002(7) -0.020(10) -0.023(9)
C9 0.053(9) 0.062(9) 0.066(11) -0.004(8) -0.016(8) 0.010(8)
C10 0.060(9) 0.033(6) 0.041(8) 0.016(6) -0.032(7) -0.003(6)
N2 0.071(9) 0.048(7) 0.056(8) 0.006(6) -0.003(7) 0.012(6)
C11 0.061(10) 0.048(8) 0.068(11) -0.003(7) -0.008(8) 0.022(7)
C12 0.069(11) 0.048(9) 0.111(15) -0.004(9) 0.019(10) 0.000(8)
C13 0.039(7) 0.023(5) 0.024(6) 0.005(4) -0.007(5) 0.009(5)
C14 0.038(7) 0.021(5) 0.036(7) 0.008(5) -0.004(6) -0.003(5)
C15 0.060(9) 0.034(6) 0.038(8) 0.011(5) 0.004(7) 0.010(6)
C16 0.088(12) 0.038(7) 0.056(10) 0.003(7) 0.020(9) 0.022(8)
C17 0.070(9) 0.034(6) 0.028(7) 0.008(5) 0.004(6) 0.021(6)
C18 0.036(6) 0.030(5) 0.026(6) -0.001(5) 0.004(5) 0.019(5)
C19 0.032(6) 0.039(6) 0.027(6) -0.003(5) -0.003(5) 0.001(5)
N3 0.047(6) 0.045(6) 0.022(5) 0.006(4) 0.010(5) 0.009(5)
C20 0.039(7) 0.049(7) 0.044(8) 0.006(6) 0.010(6) 0.003(6)
C21 0.063(9) 0.032(6) 0.029(7) -0.009(5) 0.010(6) 0.004(6)
C22 0.041(8) 0.039(7) 0.054(9) 0.014(6) 0.005(7) -0.002(6)
N4 0.039(6) 0.044(6) 0.035(6) 0.007(5) 0.015(5) 0.006(5)
C23 0.050(9) 0.066(9) 0.070(11) 0.030(8) 0.030(8) 0.028(7)
C24 0.064(10) 0.066(9) 0.045(9) 0.013(7) -0.007(7) 0.024(8)
C25 0.040(7) 0.029(5) 0.022(6) 0.006(5) 0.004(5) 0.004(5)
C26 0.035(7) 0.035(6) 0.035(7) -0.002(5) 0.000(6) -0.001(5)
C27 0.034(7) 0.050(7) 0.045(8) -0.012(6) 0.010(6) -0.009(6)
C28 0.051(9) 0.057(8) 0.038(8) 0.000(6) -0.002(7) 0.005(7)
C29 0.038(7) 0.049(7) 0.032(7) 0.007(6) 0.002(6) 0.015(6)
C30 0.036(7) 0.037(6) 0.022(6) -0.002(5) 0.004(5) 0.005(5)
C31 0.025(6) 0.043(7) 0.038(7) 0.006(5) -0.003(5) 0.002(5)
N5 0.043(6) 0.037(5) 0.032(6) 0.007(4) 0.006(5) 0.012(5)
C32 0.027(7) 0.072(9) 0.054(9) 0.020(7) 0.007(6) -0.003(7)
C33 0.033(7) 0.038(7) 0.062(9) 0.005(6) 0.009(6) 0.006(6)
C34 0.028(7) 0.057(8) 0.034(7) -0.008(6) 0.007(6) 0.000(6)
N6 0.040(6) 0.057(7) 0.043(7) -0.001(5) -0.001(5) 0.019(5)
C35 0.091(13) 0.066(10) 0.101(15) -0.019(10) -0.044(11) 0.044(10)
C36 0.051(9) 0.083(11) 0.069(11) -0.013(9) -0.011(8) 0.038(8)
C37 0.021(5) 0.020(5) 0.028(6) -0.005(4) -0.002(5) -0.004(4)
C38 0.036(6) 0.026(5) 0.016(5) -0.002(4) -0.005(5) 0.005(5)
C39 0.039(7) 0.039(6) 0.027(6) -0.007(5) -0.013(6) 0.011(6)
C40 0.041(8) 0.075(9) 0.031(7) 0.009(6) 0.014(6) 0.036(7)
C41 0.017(6) 0.060(8) 0.024(6) 0.001(5) -0.004(5) -0.001(5)
C42 0.024(6) 0.032(5) 0.015(5) 0.006(4) 0.001(4) 0.007(5)
C43 0.033(7) 0.030(6) 0.042(7) 0.004(5) 0.005(6) -0.011(5)
N7 0.040(6) 0.030(5) 0.028(5) 0.011(4) -0.004(4) 0.009(4)
C44 0.060(9) 0.047(7) 0.042(8) 0.010(6) 0.005(7) 0.013(7)
C45 0.052(8) 0.037(7) 0.057(9) 0.021(6) 0.000(7) 0.002(6)
C46 0.035(6) 0.025(5) 0.027(6) 0.002(5) 0.001(5) 0.005(5)
N8 0.036(6) 0.033(5) 0.038(6) 0.014(4) -0.001(5) 0.000(4)
C47 0.043(8) 0.056(8) 0.036(7) 0.014(6) -0.010(6) 0.016(6)
C48 0.042(8) 0.053(8) 0.067(10) 0.028(7) -0.005(7) -0.004(7)
C49 0.040(7) 0.026(5) 0.030(6) -0.007(5) 0.002(5) 0.004(5)
C50 0.039(7) 0.021(5) 0.035(7) -0.002(5) 0.005(6) -0.004(5)
C51 0.065(10) 0.049(8) 0.039(8) 0.006(6) -0.010(7) -0.014(7)
C52 0.096(13) 0.044(8) 0.067(11) 0.026(8) -0.025(10) -0.035(8)
C53 0.078(11) 0.024(6) 0.062(10) 0.019(6) -0.023(8) -0.010(7)
C54 0.045(8) 0.034(6) 0.042(8) -0.008(5) -0.008(6) 0.010(6)
C55 0.035(6) 0.028(5) 0.026(6) 0.011(5) -0.011(5) 0.003(5)
N9 0.063(7) 0.046(6) 0.028(6) -0.003(5) -0.020(5) 0.007(6)
C56 0.091(12) 0.045(8) 0.036(8) -0.007(6) -0.012(8) -0.015(8)
C57 0.087(12) 0.076(11) 0.054(10) -0.004(8) -0.018(9) 0.034(9)
C58 0.061(9) 0.038(7) 0.037(8) 0.000(6) -0.017(7) 0.013(6)
N10 0.046(7) 0.043(6) 0.051(7) 0.012(5) -0.007(6) 0.012(5)
C59 0.046(9) 0.075(10) 0.069(11) 0.024(8) -0.006(8) 0.014(8)
C60 0.064(10) 0.072(10) 0.048(9) 0.009(8) 0.001(8) -0.004(8)
C61 0.020(5) 0.038(6) 0.027(6) 0.013(5) -0.001(5) 0.004(5)
C62 0.028(6) 0.034(6) 0.046(8) 0.009(6) 0.014(6) -0.003(5)
C63 0.033(7) 0.056(8) 0.037(8) -0.001(6) 0.003(6) -0.007(6)
C64 0.039(8) 0.075(10) 0.047(9) 0.028(8) 0.004(7) -0.003(7)
C65 0.038(7) 0.057(8) 0.049(9) 0.025(7) 0.010(7) 0.017(6)
C66 0.034(7) 0.033(6) 0.046(8) 0.013(5) 0.012(6) 0.001(5)
C67 0.069(10) 0.019(5) 0.060(9) 0.009(6) 0.022(8) 0.000(6)
N11 0.032(9) 0.30(3) 0.38(4) -0.29(3) -0.005(15) 0.002(13)
C68 0.064(11) 0.091(12) 0.049(10) -0.021(9) 0.010(8) -0.024(9)
C69 0.10(2) 0.24(3) 0.41(5) -0.26(4) -0.01(3) 0.03(2)
C70 0.078(10) 0.030(6) 0.037(8) -0.003(6) 0.019(7) -0.002(7)
N12 0.073(8) 0.035(5) 0.043(7) 0.008(5) 0.007(6) 0.025(6)
C71 0.053(10) 0.066(10) 0.083(12) -0.001(9) 0.010(9) 0.023(8)
C72 0.140(16) 0.053(8) 0.033(8) -0.002(6) 0.010(9) 0.048(10)
C73 0.033(6) 0.031(5) 0.022(6) 0.007(4) -0.005(5) 0.005(5)
C74 0.039(7) 0.034(6) 0.027(6) -0.001(5) -0.012(5) 0.010(5)
C75 0.049(8) 0.045(7) 0.042(8) 0.013(6) -0.012(6) 0.013(6)
C76 0.033(7) 0.034(6) 0.034(7) -0.007(5) -0.014(6) -0.014(5)
C77 0.040(7) 0.035(6) 0.039(7) 0.001(5) 0.007(6) -0.006(6)
C78 0.032(6) 0.029(5) 0.031(6) 0.000(5) -0.007(5) 0.009(5)
C79 0.023(6) 0.033(6) 0.037(7) 0.004(5) 0.006(5) 0.002(5)
N13 0.037(6) 0.038(5) 0.055(7) 0.023(5) 0.021(5) 0.007(5)
C80 0.062(10) 0.062(9) 0.107(14) 0.062(9) 0.033(9) 0.044(8)
C81 0.054(9) 0.072(10) 0.062(10) 0.026(8) 0.023(8) 0.018(8)
C82 0.049(8) 0.027(6) 0.048(8) 0.007(5) -0.017(6) 0.008(5)
N14 0.069(8) 0.051(7) 0.046(7) 0.022(6) -0.007(6) 0.012(6)
C83 0.060(10) 0.057(9) 0.069(11) 0.013(8) -0.003(8) 0.024(8)
C84 0.095(13) 0.060(9) 0.049(9) 0.021(7) -0.017(9) 0.023(9)
C85 0.026(6) 0.032(6) 0.032(7) -0.003(5) -0.001(5) 0.012(5)
C86 0.038(7) 0.036(6) 0.035(7) -0.008(5) -0.003(6) 0.001(5)
C87 0.046(8) 0.067(9) 0.028(7) 0.005(6) 0.003(6) -0.003(7)
C88 0.082(12) 0.062(9) 0.038(9) -0.003(7) -0.013(8) 0.007(9)
C89 0.053(9) 0.065(9) 0.033(8) 0.010(6) -0.014(7) 0.022(7)
C90 0.031(7) 0.045(7) 0.032(7) 0.002(5) -0.003(6) -0.003(6)
C91 0.037(7) 0.041(7) 0.043(8) -0.014(6) -0.023(6) 0.017(6)
N15 0.032(6) 0.060(7) 0.062(8) 0.011(6) 0.004(6) 0.010(5)
C92 0.071(11) 0.042(8) 0.091(13) -0.001(8) 0.015(9) 0.010(8)
C93 0.065(11) 0.080(11) 0.088(13) 0.023(10) -0.012(10) -0.009(9)
C94 0.037(7) 0.044(7) 0.040(7) -0.007(6) 0.008(6) 0.011(6)
N16 0.052(7) 0.030(5) 0.062(8) -0.005(5) -0.001(6) 0.015(5)
C95 0.086(13) 0.058(10) 0.133(18) -0.015(10) -0.052(12) 0.026(9)
C96 0.059(10) 0.060(9) 0.075(12) 0.003(8) -0.011(9) 0.022(8)
O1 0.093(14) 0.034(9) 0.17(2) -0.017(11) 0.020(14) -0.006(9)
C97A 0.027(17) 0.019(14) 0.32(6) 0.06(3) -0.06(3) -0.018(12)
C97B 0.08(3) 0.07(2) 0.15(4) -0.05(3) -0.07(3) 0.04(2)
C98 0.25(5) 0.15(3) 0.39(7) -0.10(4) 0.01(4) -0.03(3)
O2 0.067(14) 0.070(12) 0.31(4) 0.011(17) 0.047(15) -0.010(10)
C101 0.067(14) 0.070(12) 0.31(4) 0.011(17) 0.047(15) -0.010(10)
C99 0.12(2) 0.074(15) 0.27(4) 0.05(2) 0.08(2) -0.003(15)
C102 0.12(2) 0.074(15) 0.27(4) 0.05(2) 0.08(2) -0.003(15)
C100 0.19(4) 0.029(17) 0.16(4) -0.02(2) 0.00(4) 0.02(2)

loop_
_atom_type_symbol
_atom_type_description
_atom_type_scat_dispersion_real
_atom_type_scat_dispersion_imag
_atom_type_scat_source
C C 0.0033 0.0016 'International Tables Vol C Tables 4.2.6.8 and 6.1.1.4'
H H 0.0000 0.0000 'International Tables Vol C Tables 4.2.6.8 and 6.1.1.4'
N N 0.0061 0.0033 'International Tables Vol C Tables 4.2.6.8 and 6.1.1.4'
Bi Bi -4.1077 10.2566 'International Tables Vol C Tables 4.2.6.8 and 6.1.1.4'
O O 0.0106 0.0060 'International Tables Vol C Tables 4.2.6.8 and 6.1.1.4'

loop_
_geom_angle_atom_site_label_1
_geom_angle_atom_site_label_2
_geom_angle_atom_site_label_3
_geom_angle
_geom_angle_site_symmetry_1
C13 Bi1 C1 100.2(4) .
C13 Bi1 Bi2 103.0(3) .
C1 Bi1 Bi2 102.6(3) .
C25 Bi2 C37 101.4(4) .
C25 Bi2 Bi1 103.9(3) .
C37 Bi2 Bi1 102.1(2) .
C49 Bi3 C61 100.0(4) .
C49 Bi3 Bi4 101.5(3) .
C61 Bi3 Bi4 100.6(3) .
C85 Bi4 C73 101.6(4) .
C85 Bi4 Bi3 108.3(3) .
C73 Bi4 Bi3 100.3(3) .
C2 C1 C6 118.0(11) .
C2 C1 Bi1 121.3(8) .
C6 C1 Bi1 120.6(8) .
C1 C2 C3 120.3(11) .
C1 C2 C7 122.0(11) .
C3 C2 C7 117.7(10) .
C4 C3 C2 120.3(12) .
C5 C4 C3 119.3(13) .
C4 C5 C6 122.5(14) .
C5 C6 C1 118.8(12) .
C5 C6 C10 120.1(12) .
C1 C6 C10 121.0(11) .
N1 C7 C2 112.8(9) .
C9 N1 C8 111.8(11) .
C9 N1 C7 111.3(11) .
C8 N1 C7 107.7(11) .
N2 C10 C6 111.0(10) .
C10 N2 C12 108.4(12) .
C10 N2 C11 109.0(11) .
C12 N2 C11 110.0(12) .
C18 C13 C14 119.5(10) .
C18 C13 Bi1 128.1(7) .
C14 C13 Bi1 112.3(8) .
C13 C14 C15 118.4(11) .
C13 C14 C22 123.4(10) .
C15 C14 C22 118.1(10) .
C16 C15 C14 120.3(12) .
C15 C16 C17 121.6(13) .
C16 C17 C18 120.4(13) .
C17 C18 C13 119.6(11) .
C17 C18 C19 118.0(10) .
C13 C18 C19 122.5(9) .
N3 C19 C18 113.6(9) .
C20 N3 C19 110.7(9) .
C20 N3 C21 110.0(9) .
C19 N3 C21 110.6(9) .
N4 C22 C14 114.9(10) .
C23 N4 C24 111.2(10) .
C23 N4 C22 110.1(10) .
C24 N4 C22 111.0(10) .
C26 C25 C30 118.2(10) .
C26 C25 Bi2 119.8(8) .
C30 C25 Bi2 121.1(8) .
C27 C26 C25 121.4(11) .
C27 C26 C34 116.4(11) .
C25 C26 C34 122.2(11) .
C28 C27 C26 119.3(12) .
C29 C28 C27 121.2(13) .
C28 C29 C30 120.2(12) .
C25 C30 C29 119.4(10) .
C25 C30 C31 123.8(10) .
C29 C30 C31 116.8(10) .
N5 C31 C30 114.1(10) .
C31 N5 C33 111.5(9) .
C31 N5 C32 108.2(9) .
C33 N5 C32 108.0(9) .
N6 C34 C26 113.9(9) .
C34 N6 C36 111.0(11) .
C34 N6 C35 109.4(11) .
C36 N6 C35 106.5(10) .
C38 C37 C42 120.8(10) .
C38 C37 Bi2 126.2(8) .
C42 C37 Bi2 112.8(7) .
C37 C38 C39 117.7(10) .
C37 C38 C46 125.1(10) .
C39 C38 C46 117.2(9) .
C40 C39 C38 122.2(11) .
C39 C40 C41 119.2(11) .
C40 C41 C42 121.2(11) .
C37 C42 C41 118.5(10) .
C37 C42 C43 123.8(9) .
C41 C42 C43 117.5(10) .
N7 C43 C42 115.5(8) .
C44 N7 C45 110.2(9) .
C44 N7 C43 109.9(9) .
C45 N7 C43 106.9(9) .
N8 C46 C38 114.2(9) .
C46 N8 C48 112.0(9) .
C46 N8 C47 111.5(9) .
C48 N8 C47 109.2(10) .
C50 C49 C54 120.6(10) .
C50 C49 Bi3 127.3(8) .
C54 C49 Bi3 112.0(8) .
C49 C50 C51 118.5(11) .
C49 C50 C55 123.9(9) .
C51 C50 C55 117.6(11) .
C52 C51 C50 121.8(13) .
C51 C52 C53 120.1(12) .
C54 C53 C52 119.1(12) .
C53 C54 C49 119.4(11) .
C53 C54 C58 117.3(12) .
C49 C54 C58 123.1(11) .
N9 C55 C50 112.7(8) .
C56 N9 C57 109.2(11) .
C56 N9 C55 110.7(10) .
C57 N9 C55 108.3(10) .
N10 C58 C54 115.3(11) .
C59 N10 C58 109.1(11) .
C59 N10 C60 109.7(11) .
C58 N10 C60 110.3(10) .
C66 C61 C62 119.0(10) .
C66 C61 Bi3 122.7(8) .
C62 C61 Bi3 117.8(8) .
C63 C62 C61 118.0(11) .
C63 C62 C70 118.5(11) .
C61 C62 C70 123.4(11) .
C64 C63 C62 121.1(12) .
C65 C64 C63 119.4(13) .
C64 C65 C66 121.7(12) .
C65 C66 C61 119.7(11) .
C65 C66 C67 117.9(11) .
C61 C66 C67 122.4(11) .
N11 C67 C66 116.1(13) .
C67 N11 C68 133.9(15) .
C67 N11 C69 112.9(16) .
C68 N11 C69 113.0(17) .
N12 C70 C62 113.6(10) .
C71 N12 C70 111.3(11) .
C71 N12 C72 110.9(11) .
C70 N12 C72 108.3(11) .
C74 C73 C78 120.7(10) .
C74 C73 Bi4 113.0(8) .
C78 C73 Bi4 126.1(8) .
C73 C74 C75 118.2(11) .
C73 C74 C82 122.5(10) .
C75 C74 C82 119.1(10) .
C76 C75 C74 120.0(11) .
C75 C76 C77 121.5(11) .
C76 C77 C78 121.2(11) .
C73 C78 C77 118.2(10) .
C73 C78 C79 123.2(10) .
C77 C78 C79 118.6(10) .
N13 C79 C78 115.0(9) .
C79 N13 C80 111.9(9) .
C79 N13 C81 109.5(9) .
C80 N13 C81 109.3(11) .
N14 C82 C74 115.4(10) .
C84 N14 C82 110.2(11) .
C84 N14 C83 109.8(11) .
C82 N14 C83 107.9(11) .
C86 C85 C90 118.4(11) .
C86 C85 Bi4 120.7(8) .
C90 C85 Bi4 120.4(8) .
C85 C86 C87 119.4(12) .
C85 C86 C94 123.9(11) .
C87 C86 C94 116.7(11) .
C88 C87 C86 120.7(13) .
C87 C88 C89 120.1(14) .
C90 C89 C88 121.3(13) .
C89 C90 C85 119.7(12) .
C89 C90 C91 119.8(12) .
C85 C90 C91 120.4(11) .
N15 C91 C90 115.3(10) .
C92 N15 C91 111.0(11) .
C92 N15 C93 112.2(11) .
C91 N15 C93 109.0(11) .
N16 C94 C86 111.1(10) .
C96 N16 C95 111.8(10) .
C96 N16 C94 110.3(11) .
C95 N16 C94 111.5(12) .
C97A O1 C97A 180.000(6) 2_666
O1 C97A C98 136.6(18) .
O2 O2 C99 112(3) 2_765
O2 C99 C100 109.0(2) .

loop_
_geom_bond_atom_site_label_1
_geom_bond_atom_site_label_2
_geom_bond_distance
_geom_bond_site_symmetry_2
Bi1 C13 2.297(10) .
Bi1 C1 2.321(11) .
Bi1 Bi2 3.2092(8) .
Bi2 C25 2.327(11) .
Bi2 C37 2.338(10) .
Bi3 C49 2.323(11) .
Bi3 C61 2.331(10) .
Bi3 Bi4 3.1788(8) .
Bi4 C85 2.306(11) .
Bi4 C73 2.332(11) .
C1 C2 1.386(14) .
C1 C6 1.410(15) .
C2 C3 1.388(16) .
C2 C7 1.523(16) .
C3 C4 1.363(18) .
C4 C5 1.351(19) .
C5 C6 1.366(17) .
C6 C10 1.571(17) .
C7 N1 1.485(16) .
N1 C9 1.435(16) .
N1 C8 1.469(15) .
C10 N2 1.420(15) .
N2 C12 1.430(16) .
N2 C11 1.450(16) .
C13 C18 1.409(14) .
C13 C14 1.410(14) .
C14 C15 1.420(15) .
C14 C22 1.511(16) .
C15 C16 1.359(17) .
C16 C17 1.363(17) .
C17 C18 1.392(14) .
C18 C19 1.519(15) .
C19 N3 1.455(14) .
N3 C20 1.446(14) .
N3 C21 1.468(14) .
C22 N4 1.456(15) .
N4 C23 1.446(14) .
N4 C24 1.454(15) .
C25 C26 1.383(15) .
C25 C30 1.401(15) .
C26 C27 1.382(16) .
C26 C34 1.536(16) .
C27 C28 1.381(17) .
C28 C29 1.342(16) .
C29 C30 1.414(15) .
C30 C31 1.481(14) .
C31 N5 1.454(14) .
N5 C33 1.468(14) .
N5 C32 1.471(14) .
C34 N6 1.447(15) .
N6 C36 1.465(15) .
N6 C35 1.485(16) .
C37 C38 1.384(14) .
C37 C42 1.392(13) .
C38 C39 1.412(15) .
C38 C46 1.530(14) .
C39 C40 1.354(16) .
C40 C41 1.365(16) .
C41 C42 1.407(14) .
C42 C43 1.515(14) .
C43 N7 1.482(14) .
N7 C44 1.462(14) .
N7 C45 1.466(13) .
C46 N8 1.437(13) .
N8 C48 1.449(14) .
N8 C47 1.492(14) .
C49 C50 1.384(15) .
C49 C54 1.419(16) .
C50 C51 1.391(15) .
C50 C55 1.532(15) .
C51 C52 1.370(18) .
C52 C53 1.399(19) .
C53 C54 1.395(16) .
C54 C58 1.481(16) .
C55 N9 1.480(13) .
N9 C56 1.437(16) .
N9 C57 1.452(16) .
C58 N10 1.448(14) .
N10 C59 1.440(15) .
N10 C60 1.479(16) .
C61 C66 1.400(14) .
C61 C62 1.420(15) .
C62 C63 1.411(17) .
C62 C70 1.514(16) .
C63 C64 1.382(18) .
C64 C65 1.364(18) .
C65 C66 1.380(17) .
C66 C67 1.502(16) .
C67 N11 1.275(18) .
N11 C68 1.303(19) .
N11 C69 1.42(2) .
C70 N12 1.437(16) .
N12 C71 1.435(16) .
N12 C72 1.470(15) .
C73 C74 1.394(14) .
C73 C78 1.398(14) .
C74 C75 1.440(16) .
C74 C82 1.539(16) .
C75 C76 1.346(16) .
C76 C77 1.360(16) .
C77 C78 1.407(15) .
C78 C79 1.489(15) .
C79 N13 1.460(13) .
N13 C80 1.464(14) .
N13 C81 1.465(16) .
C82 N14 1.450(14) .
N14 C84 1.432(17) .
N14 C83 1.462(16) .
C85 C86 1.380(15) .
C85 C90 1.430(15) .
C86 C87 1.398(16) .
C86 C94 1.532(16) .
C87 C88 1.364(18) .
C88 C89 1.367(19) .
C89 C90 1.352(16) .
C90 C91 1.483(16) .
C91 N15 1.463(16) .
N15 C92 1.450(16) .
N15 C93 1.510(18) .
C94 N16 1.466(15) .
N16 C96 1.453(16) .
N16 C95 1.460(16) .
O1 C97A 1.429(2) 2_666
O1 C97A 1.429(2) .
C97A C98 1.509(2) .
O2 O2 1.20(3) 2_765
O2 C99 1.430(2) .
C99 C100 1.510(2) .

loop_
_geom_torsion_atom_site_label_1
_geom_torsion_atom_site_label_2
_geom_torsion_atom_site_label_3
_geom_torsion_atom_site_label_4
_geom_torsion
_geom_torsion_site_symmetry_1
C13 Bi1 Bi2 C25 81.1(4) .
C1 Bi1 Bi2 C25 -175.2(4) .
C13 Bi1 Bi2 C37 -24.1(4) .
C1 Bi1 Bi2 C37 79.6(4) .
C49 Bi3 Bi4 C85 78.0(4) .
C61 Bi3 Bi4 C85 -179.3(4) .
C49 Bi3 Bi4 C73 -28.0(4) .
C61 Bi3 Bi4 C73 74.7(4) .
C13 Bi1 C1 C2 -39.8(9) .
Bi2 Bi1 C1 C2 -145.8(8) .
C13 Bi1 C1 C6 143.3(9) .
Bi2 Bi1 C1 C6 37.3(9) .
C6 C1 C2 C3 -8.2(16) .
Bi1 C1 C2 C3 174.8(8) .
C6 C1 C2 C7 170.1(10) .
Bi1 C1 C2 C7 -6.9(14) .
C1 C2 C3 C4 0.6(18) .
C7 C2 C3 C4 -177.7(11) .
C2 C3 C4 C5 6(2) .
C3 C4 C5 C6 -4(2) .
C4 C5 C6 C1 -3.7(19) .
C4 C5 C6 C10 172.6(12) .
C2 C1 C6 C5 9.7(16) .
Bi1 C1 C6 C5 -173.3(9) .
C2 C1 C6 C10 -166.6(10) .
Bi1 C1 C6 C10 10.4(14) .
C1 C2 C7 N1 -48.4(14) .
C3 C2 C7 N1 129.9(11) .
C2 C7 N1 C9 -59.6(12) .
C2 C7 N1 C8 177.6(10) .
C5 C6 C10 N2 -42.3(16) .
C1 C6 C10 N2 134.0(12) .
C6 C10 N2 C12 170.1(11) .
C6 C10 N2 C11 -70.1(14) .
C1 Bi1 C13 C18 -42.4(10) .
Bi2 Bi1 C13 C18 63.1(9) .
C1 Bi1 C13 C14 140.6(8) .
Bi2 Bi1 C13 C14 -113.8(7) .
C18 C13 C14 C15 -2.0(16) .
Bi1 C13 C14 C15 175.3(8) .
C18 C13 C14 C22 175.8(10) .
Bi1 C13 C14 C22 -6.9(14) .
C13 C14 C15 C16 1.6(18) .
C22 C14 C15 C16 -176.3(12) .
C14 C15 C16 C17 -2(2) .
C15 C16 C17 C18 3(2) .
C16 C17 C18 C13 -3.4(18) .
C16 C17 C18 C19 177.0(11) .
C14 C13 C18 C17 2.9(16) .
Bi1 C13 C18 C17 -173.9(8) .
C14 C13 C18 C19 -177.6(10) .
Bi1 C13 C18 C19 5.6(15) .
C17 C18 C19 N3 -23.8(15) .
C13 C18 C19 N3 156.7(10) .
C18 C19 N3 C20 169.3(10) .
C18 C19 N3 C21 -68.5(12) .
C13 C14 C22 N4 70.2(15) .
C15 C14 C22 N4 -112.0(12) .
C14 C22 N4 C23 -171.6(10) .
C14 C22 N4 C24 64.9(13) .
C37 Bi2 C25 C26 151.0(8) .
Bi1 Bi2 C25 C26 45.3(9) .
C37 Bi2 C25 C30 -39.8(9) .
Bi1 Bi2 C25 C30 -145.5(8) .
C30 C25 C26 C27 5.3(17) .
Bi2 C25 C26 C27 174.8(8) .
C30 C25 C26 C34 -172.9(10) .
Bi2 C25 C26 C34 -3.4(14) .
C25 C26 C27 C28 -0.6(18) .
C34 C26 C27 C28 177.6(11) .
C26 C27 C28 C29 -3.0(19) .
C27 C28 C29 C30 1.7(19) .
C26 C25 C30 C29 -6.4(16) .
Bi2 C25 C30 C29 -175.8(8) .
C26 C25 C30 C31 172.1(10) .
Bi2 C25 C30 C31 2.7(15) .
C28 C29 C30 C25 3.1(17) .
C28 C29 C30 C31 -175.5(11) .
C25 C30 C31 N5 -58.5(14) .
C29 C30 C31 N5 120.0(11) .
C30 C31 N5 C33 -58.2(13) .
C30 C31 N5 C32 -176.8(10) .
C27 C26 C34 N6 -121.3(11) .
C25 C26 C34 N6 57.0(14) .
C26 C34 N6 C36 177.7(10) .
C26 C34 N6 C35 60.4(13) .
C25 Bi2 C37 C38 -48.3(9) .
Bi1 Bi2 C37 C38 58.8(9) .
C25 Bi2 C37 C42 137.0(7) .
Bi1 Bi2 C37 C42 -115.9(7) .
C42 C37 C38 C39 3.5(14) .
Bi2 C37 C38 C39 -170.8(7) .
C42 C37 C38 C46 -174.6(9) .
Bi2 C37 C38 C46 11.1(14) .
C37 C38 C39 C40 -0.4(16) .
C46 C38 C39 C40 177.8(10) .
C38 C39 C40 C41 -3.8(18) .
C39 C40 C41 C42 5.1(18) .
C38 C37 C42 C41 -2.3(15) .
Bi2 C37 C42 C41 172.7(7) .
C38 C37 C42 C43 173.4(9) .
Bi2 C37 C42 C43 -11.5(12) .
C40 C41 C42 C37 -2.0(16) .
C40 C41 C42 C43 -178.1(10) .
C37 C42 C43 N7 76.4(13) .
C41 C42 C43 N7 -107.8(11) .
C42 C43 N7 C44 64.8(12) .
C42 C43 N7 C45 -175.6(10) .
C37 C38 C46 N8 153.6(10) .
C39 C38 C46 N8 -24.5(13) .
C38 C46 N8 C48 168.5(10) .
C38 C46 N8 C47 -68.8(12) .
C61 Bi3 C49 C50 -39.9(10) .
Bi4 Bi3 C49 C50 63.2(10) .
C61 Bi3 C49 C54 143.4(8) .
Bi4 Bi3 C49 C54 -113.5(8) .
C54 C49 C50 C51 3.4(17) .
Bi3 C49 C50 C51 -173.1(9) .
C54 C49 C50 C55 -176.2(10) .
Bi3 C49 C50 C55 7.3(16) .
C49 C50 C51 C52 -2(2) .
C55 C50 C51 C52 177.5(13) .
C50 C51 C52 C53 -4(2) .
C51 C52 C53 C54 8(2) .
C52 C53 C54 C49 -7(2) .
C52 C53 C54 C58 179.0(13) .
C50 C49 C54 C53 0.9(18) .
Bi3 C49 C54 C53 177.9(10) .
C50 C49 C54 C58 175.1(11) .
Bi3 C49 C54 C58 -7.9(14) .
C49 C50 C55 N9 152.1(11) .
C51 C50 C55 N9 -27.4(15) .
C50 C55 N9 C56 -68.7(13) .
C50 C55 N9 C57 171.6(11) .
C53 C54 C58 N10 -113.9(13) .
C49 C54 C58 N10 71.8(16) .
C54 C58 N10 C59 -173.4(11) .
C54 C58 N10 C60 66.0(14) .
C49 Bi3 C61 C66 141.5(9) .
Bi4 Bi3 C61 C66 37.7(9) .
C49 Bi3 C61 C62 -46.3(8) .
Bi4 Bi3 C61 C62 -150.1(7) .
C66 C61 C62 C63 -9.3(16) .
Bi3 C61 C62 C63 178.2(8) .
C66 C61 C62 C70 169.1(11) .
Bi3 C61 C62 C70 -3.4(14) .
C61 C62 C63 C64 0.8(17) .
C70 C62 C63 C64 -177.7(11) .
C62 C63 C64 C65 5.5(19) .
C63 C64 C65 C66 -3(2) .
C64 C65 C66 C61 -5.4(19) .
C64 C65 C66 C67 172.9(12) .
C62 C61 C66 C65 11.7(17) .
Bi3 C61 C66 C65 -176.2(8) .
C62 C61 C66 C67 -166.6(11) .
Bi3 C61 C66 C67 5.5(15) .
C65 C66 C67 N11 -87(2) .
C61 C66 C67 N11 91(2) .
C66 C67 N11 C68 -2(5) .
C66 C67 N11 C69 172(2) .
C63 C62 C70 N12 127.3(12) .
C61 C62 C70 N12 -51.0(16) .
C62 C70 N12 C71 -60.6(14) .
C62 C70 N12 C72 177.2(10) .
C85 Bi4 C73 C74 145.2(8) .
Bi3 Bi4 C73 C74 -103.5(8) .
C85 Bi4 C73 C78 -39.3(10) .
Bi3 Bi4 C73 C78 72.1(9) .
C78 C73 C74 C75 5.4(16) .
Bi4 C73 C74 C75 -178.8(8) .
C78 C73 C74 C82 -169.7(10) .
Bi4 C73 C74 C82 6.1(13) .
C73 C74 C75 C76 -4.0(17) .
C82 C74 C75 C76 171.2(11) .
C74 C75 C76 C77 1.8(19) .
C75 C76 C77 C78 -0.8(19) .
C74 C73 C78 C77 -4.4(16) .
Bi4 C73 C78 C77 -179.7(8) .
C74 C73 C78 C79 175.0(10) .
Bi4 C73 C78 C79 -0.3(15) .
C76 C77 C78 C73 2.1(17) .
C76 C77 C78 C79 -177.4(11) .
C73 C78 C79 N13 160.4(10) .
C77 C78 C79 N13 -20.2(15) .
C78 C79 N13 C80 164.5(11) .
C78 C79 N13 C81 -74.2(13) .
C73 C74 C82 N14 -175.0(11) .
C75 C74 C82 N14 9.9(16) .
C74 C82 N14 C84 -161.6(11) .
C74 C82 N14 C83 78.6(13) .
C73 Bi4 C85 C86 -42.0(9) .
Bi3 Bi4 C85 C86 -147.1(8) .
C73 Bi4 C85 C90 146.4(8) .
Bi3 Bi4 C85 C90 41.3(9) .
C90 C85 C86 C87 -7.8(16) .
Bi4 C85 C86 C87 -179.6(8) .
C90 C85 C86 C94 169.8(10) .
Bi4 C85 C86 C94 -2.0(15) .
C85 C86 C87 C88 3.7(18) .
C94 C86 C87 C88 -174.0(12) .
C86 C87 C88 C89 1(2) .
C87 C88 C89 C90 0(2) .
C88 C89 C90 C85 -4(2) .
C88 C89 C90 C91 176.8(12) .
C86 C85 C90 C89 7.9(17) .
Bi4 C85 C90 C89 179.7(9) .
C86 C85 C90 C91 -172.7(10) .
Bi4 C85 C90 C91 -0.9(14) .
C89 C90 C91 N15 -116.7(13) .
C85 C90 C91 N15 63.9(14) .
C90 C91 N15 C92 54.4(14) .
C90 C91 N15 C93 178.5(11) .
C85 C86 C94 N16 -54.9(14) .
C87 C86 C94 N16 122.7(11) .
C86 C94 N16 C96 175.7(10) .
C86 C94 N16 C95 -59.4(14) .
C97A O1 C97A C98 -173(100) 2_666
O2 O2 C99 C100 178(3) 2_765
